data_7029091
loop_
_publ_author_name
'Perrin, Andrea'
'Myers, Dominic'
'Fucke, Katharina'
'Musa, Osama M.'
'Steed, Jonathan W.'

_publ_section_title
;
 N-Alkyl pyrrolidone ether podands as versatile alkali metal ion chelants.
;
_journal_issue 8
_journal_name_full 'Dalton transactions (Cambridge, England : 2003)'
_journal_page_first 3153
_journal_page_last 3161
_journal_paper_doi 10.1039/c3dt53001a
_journal_volume 43
_journal_year 2014
_chemical_formula_moiety 'C24 H44 F12 N4 Na3 O8 P2, F6 P'
_chemical_formula_sum 'C24 H44 F18 N4 Na3 O8 P3'
_chemical_formula_weight 1020.52
_chemical_name_systematic
;
 ? 
;
_space_group_crystal_system monoclinic
_space_group_IT_number 15
_space_group_name_Hall '-C 2yc'
_space_group_name_H-M_alt 'C 1 2/c 1'
_symmetry_space_group_name_Hall '-C 2yc'
_symmetry_space_group_name_H-M 'C 1 2/c 1'
_atom_sites_solution_hydrogens geom
_atom_sites_solution_primary iterative
_atom_sites_solution_secondary difmap
_audit_creation_date 2012-06-26
_audit_creation_method
;
  Olex2 1.2
  (compiled 2012.05.09 svn.r2324, GUI svn.r4230)
;
_cell_angle_alpha 90.00
_cell_angle_beta 107.686(18)
_cell_angle_gamma 90.00
_cell_formula_units_Z 4
_cell_length_a 13.848(2)
_cell_length_b 17.969(3)
_cell_length_c 16.913(3)
_cell_measurement_reflns_used 2314
_cell_measurement_temperature 120
_cell_measurement_theta_max 29.2233
_cell_measurement_theta_min 2.5229
_cell_volume 4009.6(12)
_computing_cell_refinement
;
CrysAlisPro, Agilent Technologies,
Version 1.171.35.15 (release 03-08-2011 CrysAlis171 .NET)
(compiled Aug  3 2011,13:03:54)
;
_computing_data_collection
;
CrysAlisPro, Agilent Technologies,
Version 1.171.35.15 (release 03-08-2011 CrysAlis171 .NET)
(compiled Aug  3 2011,13:03:54)
;
_computing_data_reduction
;
CrysAlisPro, Agilent Technologies,
Version 1.171.35.15 (release 03-08-2011 CrysAlis171 .NET)
(compiled Aug  3 2011,13:03:54)
;
_computing_molecular_graphics
;
O. V. Dolomanov, L. J. Bourhis, R. J. Gildea, J. A. K. Howard and H. Puschmann,
OLEX2: a complete structure solution, refinement and analysis program.
J. Appl. Cryst. (2009). 42, 339-341.
;
_computing_publication_material
;
O. V. Dolomanov, L. J. Bourhis, R. J. Gildea, J. A. K. Howard and H. Puschmann,
OLEX2: a complete structure solution, refinement and analysis program.
J. Appl. Cryst. (2009). 42, 339-341.
;
_computing_structure_refinement
;
SHELXL, G.M. Sheldrick, Acta Cryst.
(2008). A64, 112-122
;
_computing_structure_solution
;
olex2.solve (L.J. Bourhis, O.V. Dolomanov, R.J. Gildea, J.A.K. Howard,
H. Puschmann, in preparation, 2011)
;
_diffrn_ambient_temperature 120
_diffrn_detector_area_resol_mean 16.1511
_diffrn_measured_fraction_theta_full 0.910
_diffrn_measured_fraction_theta_max 0.910
_diffrn_measurement_details
;
  1 omega   -1.00   48.00   1.0000   30.0000
omega____ theta____ kappa____ phi______ frames
    -      -17.9366   57.0000  150.0000 49

  2 omega  -90.00  -44.00   1.0000   30.0000
omega____ theta____ kappa____ phi______ frames
    -      -17.9366 -179.0000 -180.0000 46

  3 omega  -30.00   43.00   1.0000   30.0000
omega____ theta____ kappa____ phi______ frames
    -      -17.9366   57.0000  120.0000 73

  4 omega  -32.00   41.00   1.0000   30.0000
omega____ theta____ kappa____ phi______ frames
    -      -17.9366   38.0000  -90.0000 73

  5 omega  -94.00  -34.00   1.0000   30.0000
omega____ theta____ kappa____ phi______ frames
    -      -17.9366 -179.0000 -120.0000 60

  6 omega  -88.00   12.00   1.0000   30.0000
omega____ theta____ kappa____ phi______ frames
    -      -17.9366  -77.0000    0.0000 100

  7 omega  -87.00    3.00   1.0000   30.0000
omega____ theta____ kappa____ phi______ frames
    -      -17.9366  -57.0000 -150.0000 90

  8 omega  -87.00    3.00   1.0000   30.0000
omega____ theta____ kappa____ phi______ frames
    -      -17.9366  -57.0000  120.0000 90

  9 omega   -3.00   61.00   1.0000   30.0000
omega____ theta____ kappa____ phi______ frames
    -       18.5616 -100.0000 -120.0000 64

 10 omega   -3.00   61.00   1.0000   30.0000
omega____ theta____ kappa____ phi______ frames
    -       18.5616 -100.0000   30.0000 64

 11 omega   -3.00   22.00   1.0000   30.0000
omega____ theta____ kappa____ phi______ frames
    -       18.5616 -100.0000   90.0000 25

 12 omega   -3.00   87.00   1.0000   30.0000
omega____ theta____ kappa____ phi______ frames
    -       18.5616   57.0000  120.0000 90
;
_diffrn_measurement_device_type 'Xcalibur, Sapphire3, Gemini ultra'
_diffrn_measurement_method '\w scans'
_diffrn_orient_matrix_UB_11 -0.0394306000
_diffrn_orient_matrix_UB_12 0.0191295000
_diffrn_orient_matrix_UB_13 -0.0302432000
_diffrn_orient_matrix_UB_21 -0.0365456000
_diffrn_orient_matrix_UB_22 -0.0214588000
_diffrn_orient_matrix_UB_23 0.0113862000
_diffrn_orient_matrix_UB_31 -0.0017399000
_diffrn_orient_matrix_UB_32 0.0270113000
_diffrn_orient_matrix_UB_33 0.0299401000
_diffrn_radiation_monochromator graphite
_diffrn_radiation_type 'Mo K\a'
_diffrn_radiation_wavelength 0.7107
_diffrn_reflns_av_R_equivalents 0.1991
_diffrn_reflns_av_unetI/netI 0.1674
_diffrn_reflns_limit_h_max 18
_diffrn_reflns_limit_h_min -18
_diffrn_reflns_limit_k_max 24
_diffrn_reflns_limit_k_min -24
_diffrn_reflns_limit_l_max 23
_diffrn_reflns_limit_l_min -23
_diffrn_reflns_number 32122
_diffrn_reflns_theta_full 29.29
_diffrn_reflns_theta_max 29.29
_diffrn_reflns_theta_min 2.53
_diffrn_source 'Enhance (Mo) X-ray Source'
_exptl_absorpt_coefficient_mu 0.314
_exptl_absorpt_correction_T_max 0.984
_exptl_absorpt_correction_T_min 0.945
_exptl_absorpt_correction_type analytical
_exptl_absorpt_process_details
;
CrysAlisPro, Agilent Technologies,
Version 1.171.35.15 (release 03-08-2011 CrysAlis171 .NET)
(compiled Aug  3 2011,13:03:54)
Analytical numeric absorption correction using a multifaceted crystal
            model based on expressions derived by R.C. Clark & J.S. Reid.
(Clark, R. C. & Reid, J. S. (1995). Acta Cryst. A51, 887-897)
;
_exptl_crystal_colour colourless
_exptl_crystal_colour_lustre clear
_exptl_crystal_colour_modifier light
_exptl_crystal_colour_primary colourless
_exptl_crystal_density_diffrn 1.690
_exptl_crystal_density_method 'not measured'
_exptl_crystal_description irregular
_exptl_crystal_F_000 2080
_exptl_crystal_size_max 0.2738
_exptl_crystal_size_mid 0.1334
_exptl_crystal_size_min 0.0759
_refine_diff_density_max 1.038
_refine_diff_density_min -0.705
_refine_diff_density_rms 0.129
_refine_ls_extinction_method none
_refine_ls_goodness_of_fit_ref 1.310
_refine_ls_hydrogen_treatment mixed
_refine_ls_matrix_type full
_refine_ls_number_parameters 274
_refine_ls_number_reflns 5004
_refine_ls_number_restraints 0
_refine_ls_restrained_S_all 1.310
_refine_ls_R_factor_all 0.3039
_refine_ls_R_factor_gt 0.1745
_refine_ls_shift/su_max 0.009
_refine_ls_shift/su_mean 0.001
_refine_ls_structure_factor_coef Fsqd
_refine_ls_weighting_details 'calc w=1/[\s^2^(Fo^2^)+(0.2000P)^2^+0.0000P] where P=(Fo^2^+2Fc^2^)/3'
_refine_ls_weighting_scheme calc
_refine_ls_wR_factor_gt 0.4286
_refine_ls_wR_factor_ref 0.4949
_reflns_number_gt 2014
_reflns_number_total 5004
_reflns_threshold_expression >2sigma(I)
_cod_data_source_file c3dt53001a.txt
_cod_data_source_block bishep_dm001_01
_cod_depositor_comments
;

2023-11-21
Z value and formula fixed to values more according to usual
chemical conventions.                 miguel
;
_cod_original_formula_weight 510.26
_cod_original_formula_moiety 'C12 H22 F9 N2 Na1.5 O4 P1.5'
_cod_original_formula_units_Z 8
_cod_original_cell_volume 4009.8(11)
_cod_original_formula_sum 'C12 H22 F9 N2 Na1.50 O4 P1.50'
_cod_database_code 7029091
_chemical_oxdiff_formula 'C12 H22 N2 O4 Na1.5 P1.5 F9.5'
_reflns_odcompleteness_completeness 99.88
_reflns_odcompleteness_iscentric 1
_reflns_odcompleteness_theta 26.32

loop_
_space_group_symop_id
_space_group_symop_operation_xyz
1 'x, y, z'
2 '-x, y, -z+1/2'
3 'x+1/2, y+1/2, z'
4 '-x+1/2, y+1/2, -z+1/2'
5 '-x, -y, -z'
6 'x, -y, z-1/2'
7 '-x+1/2, -y+1/2, -z'
8 'x+1/2, -y+1/2, z-1/2'

loop_
_atom_site_label
_atom_site_type_symbol
_atom_site_fract_x
_atom_site_fract_y
_atom_site_fract_z
_atom_site_U_iso_or_equiv
_atom_site_adp_type
_atom_site_occupancy
_atom_site_symmetry_multiplicity
_atom_site_calc_flag
_atom_site_refinement_flags
P1 P 0.0000 0.8930(2) 0.2500 0.0551(10) Uani 1 2 d S
Na2 Na 0.0000 0.5464(2) 0.2500 0.0487(13) Uani 1 2 d S
P3 P 0.0167(2) 0.74217(18) -0.03107(19) 0.0698(10) Uani 1 1 d .
Na4 Na -0.0605(3) 0.6988(3) 0.1423(3) 0.0779(14) Uani 1 1 d .
O5 O 0.1242(5) 0.4622(3) 0.2256(5) 0.0619(19) Uani 1 1 d .
O6 O 0.0895(4) 0.6482(3) 0.2177(4) 0.0488(15) Uani 1 1 d .
O7 O 0.1125(5) 0.5650(4) 0.3829(5) 0.073(2) Uani 1 1 d .
N8 N 0.1975(5) 0.5926(4) 0.1576(5) 0.0489(19) Uani 1 1 d .
N9 N 0.2244(6) 0.4766(6) 0.4037(5) 0.070(3) Uani 1 1 d .
C10 C 0.1471(8) 0.4592(5) 0.1502(8) 0.072(3) Uani 1 1 d .
H10A H 0.1052 0.4205 0.1139 0.086 Uiso 1 1 calc R
H10B H 0.2193 0.4460 0.1608 0.086 Uiso 1 1 calc R
F11 F -0.0001(10) 0.8255(4) -0.0607(7) 0.199(6) Uani 1 1 d .
C12 C 0.2954(7) 0.6056(5) 0.1434(6) 0.059(3) Uani 1 1 d .
H12A H 0.2867 0.6274 0.0879 0.071 Uiso 1 1 calc R
H12B H 0.3354 0.5592 0.1492 0.071 Uiso 1 1 calc R
C13 C 0.1968(8) 0.5453(6) 0.4084(7) 0.068(3) Uani 1 1 d .
F14 F 0.0365(9) 0.6587(5) -0.0073(6) 0.162(5) Uani 1 1 d .
C15 C 0.1255(7) 0.5355(6) 0.1072(7) 0.062(3) Uani 1 1 d .
H15A H 0.1333 0.5322 0.0511 0.075 Uiso 1 1 calc R
H15B H 0.0548 0.5506 0.1013 0.075 Uiso 1 1 calc R
C16 C 0.1699(6) 0.6448(4) 0.2009(6) 0.046(2) Uani 1 1 d .
O17 O -0.1990(6) 0.7741(6) 0.0992(6) 0.110(3) Uani 1 1 d .
H17A H -0.2676 0.7595 0.0929 0.164 Uiso 1 1 d R
H17B H -0.1996 0.8261 0.0849 0.164 Uiso 1 1 d R
C18 C 0.3444(7) 0.6609(6) 0.2126(6) 0.065(3) Uani 1 1 d .
H18A H 0.3848 0.6348 0.2634 0.078 Uiso 1 1 calc R
H18B H 0.3889 0.6961 0.1950 0.078 Uiso 1 1 calc R
F19 F 0.0019(9) 0.7175(4) -0.1213(5) 0.136(4) Uani 1 1 d .
C20 C 0.1558(9) 0.3954(6) 0.2769(9) 0.091(4) Uani 1 1 d .
H20A H 0.2238 0.3794 0.2759 0.110 Uiso 1 1 calc R
H20B H 0.1075 0.3543 0.2548 0.110 Uiso 1 1 calc R
C21 C 0.3407(9) 0.4614(8) 0.4360(10) 0.096(4) Uani 1 1 d .
H21A H 0.3580 0.4229 0.4799 0.116 Uiso 1 1 calc R
H21B H 0.3681 0.4468 0.3906 0.116 Uiso 1 1 calc R
F22 F 0.0000 0.8086(7) 0.2500 0.213(10) Uani 1 2 d S
F23 F 0.1272(7) 0.7570(6) -0.0171(9) 0.168(5) Uani 1 1 d .
F24 F -0.0969(7) 0.7292(10) -0.0512(10) 0.252(10) Uani 1 1 d .
F25 F 0.0276(9) 0.7643(7) 0.0599(6) 0.184(6) Uani 1 1 d .
C26 C 0.2565(6) 0.7004(5) 0.2270(7) 0.056(2) Uani 1 1 d .
H26A H 0.2401 0.7462 0.1930 0.067 Uiso 1 1 calc R
H26B H 0.2711 0.7139 0.2862 0.067 Uiso 1 1 calc R
C27 C 0.2905(8) 0.5909(7) 0.4494(11) 0.103(5) Uani 1 1 d .
H27A H 0.3007 0.6300 0.4115 0.124 Uiso 1 1 calc R
H27B H 0.2856 0.6146 0.5009 0.124 Uiso 1 1 calc R
F28 F -0.0711(10) 0.9009(7) 0.1611(6) 0.190(6) Uani 1 1 d .
C29 C 0.1582(9) 0.4138(6) 0.3664(9) 0.089(4) Uani 1 1 d .
H29A H 0.0884 0.4254 0.3666 0.107 Uiso 1 1 calc R
H29B H 0.1810 0.3692 0.4013 0.107 Uiso 1 1 calc R
F30 F 0.0000 0.9771(8) 0.2500 0.313(18) Uani 1 2 d S
C32 C 0.3752(12) 0.5346(9) 0.4684(11) 0.120(5) Uani 1 1 d .
H32A H 0.4280 0.5518 0.4441 0.144 Uiso 1 1 calc R
H32B H 0.4063 0.5312 0.5292 0.144 Uiso 1 1 calc R
F34 F -0.0844(12) 0.8847(13) 0.2805(12) 0.307(10) Uani 1 1 d .

loop_
_atom_site_aniso_label
_atom_site_aniso_U_11
_atom_site_aniso_U_22
_atom_site_aniso_U_33
_atom_site_aniso_U_23
_atom_site_aniso_U_13
_atom_site_aniso_U_12
P1 0.054(2) 0.069(2) 0.047(2) 0.000 0.0220(17) 0.000
Na2 0.049(3) 0.038(2) 0.061(3) 0.000 0.020(2) 0.000
P3 0.073(2) 0.083(2) 0.0613(18) -0.0052(15) 0.0332(16) 0.0130(15)
Na4 0.058(2) 0.106(3) 0.073(3) 0.015(2) 0.025(2) 0.020(2)
O5 0.057(4) 0.032(3) 0.113(6) -0.005(3) 0.050(4) 0.001(3)
O6 0.039(3) 0.044(3) 0.071(4) -0.007(3) 0.028(3) -0.009(2)
O7 0.052(4) 0.089(5) 0.075(5) 0.002(4) 0.016(4) -0.006(4)
N8 0.040(4) 0.051(4) 0.063(5) 0.009(4) 0.026(4) 0.003(3)
N9 0.036(4) 0.113(8) 0.066(6) 0.034(5) 0.023(4) -0.010(5)
C10 0.070(7) 0.034(5) 0.126(10) -0.023(6) 0.052(7) -0.003(4)
F11 0.292(14) 0.054(5) 0.180(11) -0.031(5) -0.035(10) 0.061(6)
C12 0.054(5) 0.065(6) 0.071(7) 0.015(5) 0.037(5) 0.004(4)
C13 0.067(7) 0.063(7) 0.093(8) 0.035(6) 0.054(7) 0.024(6)
F14 0.263(12) 0.088(6) 0.100(6) 0.027(5) 0.004(7) -0.044(7)
C15 0.051(5) 0.076(7) 0.074(7) -0.011(5) 0.041(5) -0.010(5)
C16 0.051(5) 0.038(5) 0.054(5) 0.001(4) 0.021(4) -0.006(4)
O17 0.084(6) 0.136(8) 0.114(8) 0.024(7) 0.037(6) 0.020(5)
C18 0.043(5) 0.096(8) 0.062(6) 0.007(6) 0.025(5) -0.020(5)
F19 0.276(11) 0.065(4) 0.086(5) -0.014(4) 0.085(7) -0.003(5)
C20 0.083(8) 0.039(6) 0.167(14) 0.029(7) 0.061(9) 0.033(5)
C21 0.079(9) 0.095(10) 0.127(12) -0.003(8) 0.050(8) 0.004(7)
F22 0.197(16) 0.066(8) 0.29(2) 0.000 -0.049(16) 0.000
F23 0.121(7) 0.149(8) 0.269(14) -0.012(9) 0.109(9) -0.038(6)
F24 0.083(6) 0.38(2) 0.300(18) -0.239(17) 0.067(9) -0.026(9)
F25 0.230(11) 0.254(12) 0.107(7) -0.105(8) 0.111(8) -0.145(10)
C26 0.045(5) 0.057(6) 0.072(7) -0.003(5) 0.028(5) -0.009(4)
C27 0.058(7) 0.104(10) 0.136(13) 0.021(9) 0.012(8) 0.007(7)
F28 0.217(12) 0.210(13) 0.078(6) 0.002(7) -0.050(7) 0.006(9)
C29 0.092(8) 0.070(7) 0.132(11) 0.059(8) 0.075(9) 0.035(7)
F30 0.25(2) 0.072(9) 0.45(4) 0.000 -0.16(2) 0.000
C32 0.106(11) 0.103(11) 0.132(14) -0.012(10) 0.007(10) 0.042(9)
F34 0.214(14) 0.49(3) 0.31(2) -0.04(2) 0.227(17) -0.052(17)

loop_
_atom_type_symbol
_atom_type_description
_atom_type_scat_dispersion_real
_atom_type_scat_dispersion_imag
_atom_type_scat_source
C C 0.0033 0.0016 'International Tables Vol C Tables 4.2.6.8 and 6.1.1.4'
H H 0.0000 0.0000 'International Tables Vol C Tables 4.2.6.8 and 6.1.1.4'
F F 0.0171 0.0103 'International Tables Vol C Tables 4.2.6.8 and 6.1.1.4'
N N 0.0061 0.0033 'International Tables Vol C Tables 4.2.6.8 and 6.1.1.4'
Na Na 0.0362 0.0249 'International Tables Vol C Tables 4.2.6.8 and 6.1.1.4'
O O 0.0106 0.0060 'International Tables Vol C Tables 4.2.6.8 and 6.1.1.4'
P P 0.1023 0.0942 'International Tables Vol C Tables 4.2.6.8 and 6.1.1.4'

loop_
_exptl_crystal_face_index_h
_exptl_crystal_face_index_k
_exptl_crystal_face_index_l
_exptl_crystal_face_perp_dist
_exptl_oxdiff_crystal_face_indexfrac_h
_exptl_oxdiff_crystal_face_indexfrac_k
_exptl_oxdiff_crystal_face_indexfrac_l
_exptl_oxdiff_crystal_face_x
_exptl_oxdiff_crystal_face_y
_exptl_oxdiff_crystal_face_z
0 -2 2 0.0672 -0.0147 -2.0130 2.0031 -0.0985 0.0665 0.0056
1 18 -16 0.0672 1.1231 18.0979 -16.0170 0.7863 -0.6118 0.0073
0 -3 1 0.0645 -0.0139 -3.0095 0.9994 -0.0872 0.0765 -0.0513
-1 24 -6 0.0645 -0.8955 24.0751 -5.9951 0.6772 -0.5522 0.4724
-2 0 0 0.0345 -1.9979 0.0180 -0.0113 0.0795 0.0725 0.0036
19 3 -3 0.0345 19.0017 2.8482 -2.8973 -0.6071 -0.7885 -0.0429
-1 3 3 0.1197 -1.0012 2.9986 3.0056 0.0059 0.0065 0.1727
5 -17 -18 0.1197 5.0117 -16.9808 -18.0383 0.0231 -0.0242 -1.0075
-3 -2 0 0.0353 -3.0034 -1.9760 -0.0192 0.0812 0.1519 -0.0487
16 10 4 0.0353 15.9995 9.8508 4.1121 -0.5668 -0.7493 0.3614
2 -3 0 0.0421 1.9880 -3.0225 0.0080 -0.1364 -0.0077 -0.0849
-11 16 -7 0.0421 -10.9071 16.1582 -7.0631 0.9528 -0.0286 0.2440

loop_
_geom_angle_atom_site_label_1
_geom_angle_atom_site_label_2
_geom_angle_atom_site_label_3
_geom_angle
_geom_angle_site_symmetry_1
_geom_angle_site_symmetry_3
F22 P1 F28 95.3(5) . .
F22 P1 F28 95.3(5) . 2
F28 P1 F28 169.4(10) . 2
F30 P1 F22 180.000(4) . .
F30 P1 F28 84.7(5) . .
F30 P1 F28 84.7(5) . 2
F34 P1 F22 83.9(9) 2 .
F34 P1 F22 83.9(9) . .
F34 P1 F28 90.6(9) 2 2
F34 P1 F28 90.5(9) . 2
F34 P1 F28 90.5(9) 2 .
F34 P1 F28 90.6(9) . .
F34 P1 F30 96.1(9) 2 .
F34 P1 F30 96.1(9) . .
F34 P1 F34 167.8(19) 2 .
Na4 Na2 Na4 65.40(19) . 2
O5 Na2 Na4 120.40(18) . .
O5 Na2 Na4 123.11(18) 2 .
O5 Na2 Na4 123.11(18) . 2
O5 Na2 Na4 120.40(18) 2 2
O5 Na2 O5 102.6(3) 2 .
O6 Na2 Na4 44.24(17) . .
O6 Na2 Na4 44.24(17) 2 2
O6 Na2 Na4 54.15(18) . 2
O6 Na2 Na4 54.16(18) 2 .
O6 Na2 O5 166.7(2) 2 .
O6 Na2 O5 89.68(18) . .
O6 Na2 O5 89.67(18) 2 2
O6 Na2 O5 166.7(2) . 2
O6 Na2 O6 78.6(3) 2 .
O7 Na2 Na4 50.1(2) . 2
O7 Na2 Na4 113.6(2) 2 2
O7 Na2 Na4 50.1(2) 2 .
O7 Na2 Na4 113.6(2) . .
O7 Na2 O5 103.1(3) . 2
O7 Na2 O5 87.3(3) 2 2
O7 Na2 O5 87.3(3) . .
O7 Na2 O5 103.1(3) 2 .
O7 Na2 O6 84.8(3) . 2
O7 Na2 O6 82.4(2) 2 2
O7 Na2 O6 82.4(2) . .
O7 Na2 O6 84.8(3) 2 .
O7 Na2 O7 163.5(4) 2 .
F14 P3 F11 175.7(7) . .
F19 P3 F11 89.8(5) . .
F19 P3 F14 86.5(5) . .
F19 P3 F25 177.3(5) . .
F23 P3 F11 85.7(7) . .
F23 P3 F14 92.3(7) . .
F23 P3 F19 91.7(7) . .
F23 P3 F24 176.1(9) . .
F23 P3 F25 90.6(7) . .
F24 P3 F11 91.8(9) . .
F24 P3 F14 90.0(9) . .
F24 P3 F19 85.2(7) . .
F24 P3 F25 92.6(6) . .
F25 P3 F11 91.8(7) . .
F25 P3 F14 92.0(6) . .
Na2 Na4 Na4 57.30(9) . 2
O6 Na4 Na2 46.58(15) . .
O6 Na4 Na2 45.70(13) 2 .
O6 Na4 Na4 40.22(15) 2 2
O6 Na4 Na4 49.59(19) . 2
O6 Na4 O6 74.0(2) . 2
O6 Na4 O7 83.0(2) . 2
O6 Na4 O17 162.7(4) . .
O6 Na4 F22 82.4(2) . .
O6 Na4 F25 89.1(4) . .
O7 Na4 Na2 45.60(19) 2 .
O7 Na4 Na4 101.4(2) 2 2
O7 Na4 O6 73.3(3) 2 2
O7 Na4 F22 147.9(3) 2 .
O17 Na4 Na2 136.6(3) . .
O17 Na4 Na4 114.9(3) . 2
O17 Na4 O6 98.4(3) . 2
O17 Na4 O7 110.2(3) . 2
O17 Na4 F22 80.6(3) . .
O17 Na4 F25 92.8(5) . .
F22 Na4 Na2 105.6(2) . .
F22 Na4 Na4 48.3(2) . 2
F22 Na4 O6 75.3(2) . 2
F25 Na4 Na2 130.0(4) . .
F25 Na4 Na4 115.6(3) . 2
F25 Na4 O6 155.8(3) . 2
F25 Na4 O7 122.5(3) . 2
F25 Na4 F22 85.6(3) . .
C10 O5 Na2 123.2(6) . .
C10 O5 C20 113.2(8) . .
C20 O5 Na2 120.7(6) . .
Na2 O6 Na4 80.1(2) . 2
Na4 O6 Na2 89.2(2) . .
Na4 O6 Na4 90.2(2) . 2
C16 O6 Na2 126.1(5) . .
C16 O6 Na4 128.7(6) . .
C16 O6 Na4 127.6(6) . 2
Na2 O7 Na4 84.3(3) . 2
C13 O7 Na2 127.6(8) . .
C13 O7 Na4 123.7(7) . 2
C12 N8 C15 120.3(7) . .
C16 N8 C12 114.7(7) . .
C16 N8 C15 123.1(7) . .
C13 N9 C21 115.8(10) . .
C13 N9 C29 126.6(9) . .
C29 N9 C21 117.4(10) . .
O5 C10 C15 109.1(7) . .
N8 C12 C18 101.3(7) . .
O7 C13 N9 122.9(11) . .
O7 C13 C27 128.8(10) . .
N9 C13 C27 108.3(9) . .
N8 C15 C10 109.9(9) . .
O6 C16 N8 126.8(7) . .
O6 C16 C26 126.1(8) . .
N8 C16 C26 107.0(7) . .
C26 C18 C12 103.8(7) . .
O5 C20 C29 108.5(8) . .
C32 C21 N9 99.2(10) . .
P1 F22 Na4 138.3(2) . 2
P1 F22 Na4 138.3(2) . .
Na4 F22 Na4 83.4(4) . 2
P3 F25 Na4 122.1(5) . .
C18 C26 C16 104.5(8) . .
C32 C27 C13 103.7(11) . .
N9 C29 C20 114.3(9) . .
C21 C32 C27 112.5(13) . .

loop_
_geom_bond_atom_site_label_1
_geom_bond_atom_site_label_2
_geom_bond_distance
_geom_bond_site_symmetry_2
P1 F22 1.517(13) .
P1 F28 1.533(8) .
P1 F28 1.533(8) 2
P1 F30 1.510(15) .
P1 F34 1.422(9) 2
P1 F34 1.422(9) .
Na2 Na4 3.255(6) .
Na2 Na4 3.255(6) 2
Na2 O5 2.417(6) 2
Na2 O5 2.417(6) .
Na2 O6 2.365(6) 2
Na2 O6 2.365(6) .
Na2 O7 2.337(7) 2
Na2 O7 2.337(7) .
P3 F11 1.573(9) .
P3 F14 1.556(9) .
P3 F19 1.541(8) .
P3 F23 1.500(9) .
P3 F24 1.523(9) .
P3 F25 1.551(8) .
Na4 Na4 3.517(9) 2
Na4 O6 2.678(7) 2
Na4 O6 2.271(7) .
Na4 O7 2.508(9) 2
Na4 O17 2.279(9) .
Na4 F22 2.644(11) .
Na4 F25 2.419(10) .
O5 C10 1.406(13) .
O5 C20 1.468(12) .
O6 Na4 2.678(7) 2
O6 C16 1.232(9) .
O7 Na4 2.508(9) 2
O7 C13 1.170(11) .
N8 C12 1.465(10) .
N8 C15 1.502(12) .
N8 C16 1.316(11) .
N9 C13 1.303(13) .
N9 C21 1.559(14) .
N9 C29 1.470(16) .
C10 C15 1.539(14) .
C12 C18 1.528(14) .
C13 C27 1.513(16) .
C16 C26 1.520(12) .
C18 C26 1.492(13) .
C20 C29 1.540(18) .
C21 C32 1.448(19) .
F22 Na4 2.644(11) 2
C27 C32 1.508(17) .
